data_1563915
loop_
_publ_author_name
'Maji, Siddhartha'
'Chowdhury, Bijit'
'Pal, Sanchari'
'Ghosh, Pradyut'

_publ_section_title
;
 An indolium ion functionalized naphtha imide chemodosimeter for detection
 of cyanide in aqueous medium
;
_journal_name_full 'Inorganica Chimica Acta'
_journal_page_first 321
_journal_page_last 328
_journal_paper_doi 10.1016/j.ica.2018.08.040
_journal_volume 483
_journal_year 2018
_chemical_formula_sum 'C40 H41 N3 O2'
_chemical_formula_weight 595.76
_space_group_crystal_system triclinic
_space_group_IT_number 2
_space_group_name_Hall '-P 1'
_space_group_name_H-M_alt 'P -1'
_atom_sites_solution_hydrogens geom
_audit_creation_method SHELXL-2016/6
_cell_angle_alpha 100.741(2)
_cell_angle_beta 95.127(2)
_cell_angle_gamma 99.643(3)
_cell_formula_units_Z 2
_cell_length_a 8.5547(5)
_cell_length_b 8.8492(5)
_cell_length_c 22.4276(14)
_cell_measurement_reflns_used 6069
_cell_measurement_temperature 100(2)
_cell_measurement_theta_max 33.00
_cell_measurement_theta_min 2.39
_cell_volume 1631.71(17)
_computing_cell_refinement 'Bruker SAINT'
_computing_data_collection 'Bruker APEX2'
_computing_data_reduction 'Bruker SAINT'
_computing_molecular_graphics 'Mercury 3.8'
_computing_publication_material 'Ortep 3V.2'
_computing_structure_refinement 'SHELXL-2016/6 (Sheldrick, 2016)'
_computing_structure_solution 'SHELXT 2014/5 (Sheldrick, 2014)'
_diffrn_ambient_temperature 100(2)
_diffrn_measured_fraction_theta_full 0.992
_diffrn_measured_fraction_theta_max 0.992
_diffrn_measurement_device_type 'Bruker APEX-II CCD'
_diffrn_measurement_method '\f and \w scans'
_diffrn_radiation_type MoK\a
_diffrn_radiation_wavelength 0.71073
_diffrn_reflns_av_R_equivalents 0.0794
_diffrn_reflns_av_unetI/netI 0.0912
_diffrn_reflns_Laue_measured_fraction_full 0.992
_diffrn_reflns_Laue_measured_fraction_max 0.992
_diffrn_reflns_limit_h_max 10
_diffrn_reflns_limit_h_min -10
_diffrn_reflns_limit_k_max 9
_diffrn_reflns_limit_k_min -10
_diffrn_reflns_limit_l_max 26
_diffrn_reflns_limit_l_min -26
_diffrn_reflns_number 16272
_diffrn_reflns_point_group_measured_fraction_full 0.992
_diffrn_reflns_point_group_measured_fraction_max 0.992
_diffrn_reflns_theta_full 24.999
_diffrn_reflns_theta_max 24.999
_diffrn_reflns_theta_min 2.385
_exptl_absorpt_coefficient_mu 0.075
_exptl_crystal_colour colorless
_exptl_crystal_density_diffrn 1.213
_exptl_crystal_description block
_exptl_crystal_F_000 636
_exptl_crystal_size_max 0.4
_exptl_crystal_size_mid 0.3
_exptl_crystal_size_min 0.2
_refine_diff_density_max 1.409
_refine_diff_density_min -0.483
_refine_diff_density_rms 0.091
_refine_ls_extinction_coef .
_refine_ls_extinction_method none
_refine_ls_goodness_of_fit_ref 1.410
_refine_ls_hydrogen_treatment constr
_refine_ls_matrix_type full
_refine_ls_number_parameters 410
_refine_ls_number_reflns 5712
_refine_ls_number_restraints 0
_refine_ls_restrained_S_all 1.410
_refine_ls_R_factor_all 0.1347
_refine_ls_R_factor_gt 0.1118
_refine_ls_shift/su_max 0.000
_refine_ls_shift/su_mean 0.000
_refine_ls_structure_factor_coef Fsqd
_refine_ls_weighting_details 'w=1/[\s^2^(Fo^2^)+(0.2000P)^2^] where P=(Fo^2^+2Fc^2^)/3'
_refine_ls_weighting_scheme calc
_refine_ls_wR_factor_gt 0.3409
_refine_ls_wR_factor_ref 0.3652
_reflns_Friedel_coverage 0.000
_reflns_Friedel_fraction_full .
_reflns_Friedel_fraction_max .
_reflns_number_gt 4265
_reflns_number_total 5712
_reflns_threshold_expression 'I > 2\s(I)'
_cod_data_source_file ICA-2018-483-321.cif
_cod_data_source_block mo_PG110718_0m_a
_cod_database_code 1563915
_shelx_shelxl_version_number 2016/6
_shelx_space_group_comment
;
The symmetry employed for this shelxl refinement is uniquely defined
by the following loop, which should always be used as a source of
symmetry information in preference to the above space-group names.
They are only intended as comments.
;

loop_
_space_group_symop_operation_xyz
'x, y, z'
'-x, -y, -z'

loop_
_atom_site_label
_atom_site_type_symbol
_atom_site_fract_x
_atom_site_fract_y
_atom_site_fract_z
_atom_site_U_iso_or_equiv
_atom_site_adp_type
_atom_site_occupancy
_atom_site_site_symmetry_order
_atom_site_calc_flag
_atom_site_refinement_flags_posn
_atom_site_refinement_flags_adp
_atom_site_refinement_flags_occupancy
_atom_site_disorder_assembly
_atom_site_disorder_group
O001 O 0.3357(3) 0.9756(3) 0.63352(10) 0.0278(6) Uani 1 1 d . . . . .
O002 O -0.1820(3) 0.7911(3) 0.55517(11) 0.0292(7) Uani 1 1 d . . . . .
N003 N 0.0772(3) 0.8751(3) 0.59538(12) 0.0215(7) Uani 1 1 d . . . . .
C004 C 0.0098(4) 0.7011(4) 0.49419(15) 0.0202(8) Uani 1 1 d . . . . .
C2 C 0.1050(4) 0.5293(4) 0.39088(15) 0.0228(8) Uani 1 1 d . . . . .
H2 H 0.135687 0.470396 0.355393 0.027 Uiso 1 1 calc R U . . .
C006 C -0.0416(4) 0.7917(4) 0.54905(15) 0.0232(8) Uani 1 1 d . . . . .
C1 C 0.1748(4) 0.7166(4) 0.48755(15) 0.0204(8) Uani 1 1 d . . . . .
C008 C 0.2401(4) 0.8958(4) 0.59093(15) 0.0225(8) Uani 1 1 d . . . . .
C3 C -0.1031(4) 0.6027(4) 0.45071(15) 0.0236(8) Uani 1 1 d . . . . .
H3 H -0.213287 0.593072 0.455549 0.028 Uiso 1 1 calc R U . . .
C00A C 0.2234(4) 0.6297(4) 0.43501(15) 0.0215(8) Uani 1 1 d . . . . .
C00B C 0.4325(4) 0.3980(4) 0.36597(15) 0.0251(8) Uani 1 1 d . . . . .
H00B H 0.368859 0.342434 0.390411 0.030 Uiso 1 1 calc R U . . .
C00C C 0.4485(4) 0.8377(4) 0.52557(16) 0.0239(8) Uani 1 1 d . . . . .
H00C H 0.525528 0.906428 0.556092 0.029 Uiso 1 1 calc R U . . .
C00D C 0.5439(4) 0.6387(4) 0.33794(15) 0.0255(8) Uani 1 1 d . . . . .
H00D H 0.557567 0.749388 0.343500 0.031 Uiso 1 1 calc R U . . .
C00E C 0.2900(4) 0.8175(4) 0.53356(15) 0.0217(8) Uani 1 1 d . . . . .
C00F C 0.4528(4) 0.5606(4) 0.37622(15) 0.0220(8) Uani 1 1 d . . . . .
C00G C -0.0540(4) 0.5153(4) 0.39840(15) 0.0235(8) Uani 1 1 d . . . . .
H00G H -0.131831 0.446410 0.368247 0.028 Uiso 1 1 calc R U . . .
C00H C 0.3911(4) 0.6515(4) 0.42838(15) 0.0228(8) Uani 1 1 d . . . . .
C00I C 0.6130(4) 0.5571(4) 0.29284(15) 0.0255(8) Uani 1 1 d . . . . .
H00I H 0.673358 0.612490 0.267475 0.031 Uiso 1 1 calc R U . . .
C00J C 0.5041(4) 0.3161(4) 0.32047(16) 0.0277(8) Uani 1 1 d . . . . .
H00J H 0.489649 0.205266 0.314596 0.033 Uiso 1 1 calc R U . . .
C00K C 0.4978(4) 0.7575(4) 0.47250(16) 0.0261(8) Uani 1 1 d . . . . .
H00K H 0.607598 0.776847 0.466891 0.031 Uiso 1 1 calc R U . . .
C00L C 0.5971(4) 0.3936(4) 0.28308(16) 0.0271(8) Uani 1 1 d . . . . .
C00M C 0.0251(4) 0.9507(4) 0.65276(15) 0.0249(8) Uani 1 1 d . . . . .
H00A H 0.108197 0.957573 0.687357 0.030 Uiso 1 1 calc R U . . .
H00E H -0.074354 0.885795 0.660263 0.030 Uiso 1 1 calc R U . . .
C00N C -0.0045(5) 1.1153(4) 0.64975(16) 0.0279(8) Uani 1 1 d . . . . .
H00F H 0.093997 1.178885 0.640858 0.034 Uiso 1 1 calc R U . . .
H00H H -0.089869 1.107818 0.615883 0.034 Uiso 1 1 calc R U . . .
C00O C -0.0535(5) 1.1970(4) 0.70953(17) 0.0330(9) Uani 1 1 d . . . . .
H00L H 0.028436 1.196000 0.743465 0.040 Uiso 1 1 calc R U . . .
H00M H -0.053675 1.307795 0.707566 0.040 Uiso 1 1 calc R U . . .
N00P N 0.8647(6) -0.0175(5) 0.17623(19) 0.0649(13) Uani 1 1 d . . . . .
N1 N 1.0516(5) 0.3343(5) 0.16686(18) 0.0516(11) Uani 1 1 d . . . . .
C00R C 0.6799(5) 0.3049(5) 0.23851(18) 0.0389(10) Uani 1 1 d . . . . .
H00R H 0.647881 0.194207 0.230137 0.047 Uiso 1 1 calc R U . . .
C00S C 0.7950(5) 0.3627(5) 0.20850(18) 0.0390(10) Uani 1 1 d . . . . .
H00S H 0.832191 0.472767 0.218991 0.047 Uiso 1 1 calc R U . . .
C00T C -0.2147(5) 1.1262(4) 0.72449(19) 0.0369(10) Uani 1 1 d . . . . .
H00N H -0.210576 1.020604 0.732511 0.044 Uiso 1 1 calc R U . . .
H00O H -0.295339 1.114061 0.688563 0.044 Uiso 1 1 calc R U . . .
C00U C 0.8621(6) 0.1021(6) 0.1688(2) 0.0524(12) Uani 1 1 d . . . . .
C00V C -0.2670(6) 1.2239(5) 0.7795(2) 0.0455(11) Uani 1 1 d . . . . .
H00P H -0.186946 1.233956 0.815397 0.055 Uiso 1 1 calc R U . . .
H00Q H -0.267472 1.330398 0.771720 0.055 Uiso 1 1 calc R U . . .
C00W C 0.8729(6) 0.2725(5) 0.1597(2) 0.0472(12) Uani 1 1 d . . . . .
C00X C -0.4291(6) 1.1599(5) 0.7952(2) 0.0506(12) Uani 1 1 d . . . . .
H00T H -0.424057 1.061582 0.809708 0.061 Uiso 1 1 calc R U . . .
H00V H -0.506700 1.133817 0.757625 0.061 Uiso 1 1 calc R U . . .
C00Y C 1.1457(7) 0.3161(6) 0.2188(2) 0.0566(13) Uani 1 1 d . . . . .
H00W H 1.171428 0.210881 0.211716 0.085 Uiso 1 1 calc R U . . .
H00$ H 1.086440 0.330327 0.254240 0.085 Uiso 1 1 calc R U . . .
H00: H 1.244730 0.394391 0.226655 0.085 Uiso 1 1 calc R U . . .
C00Z C 0.9715(7) 0.2631(7) 0.0657(2) 0.0636(16) Uani 1 1 d . . . . .
C010 C 1.0938(6) 0.2842(6) 0.1067(2) 0.0547(13) Uani 1 1 d . . . . .
C011 C 0.7835(7) 0.4444(7) 0.0893(2) 0.0682(16) Uani 1 1 d . . . . .
H01A H 0.874165 0.524420 0.111112 0.102 Uiso 1 1 calc R U . . .
H01B H 0.686296 0.461252 0.107526 0.102 Uiso 1 1 calc R U . . .
H01C H 0.769614 0.451611 0.046165 0.102 Uiso 1 1 calc R U . . .
C012 C -0.4902(7) 1.2723(7) 0.8440(2) 0.0596(14) Uani 1 1 d . . . . .
H01D H -0.483440 1.374943 0.831918 0.072 Uiso 1 1 calc R U . . .
H01E H -0.604061 1.231052 0.846178 0.072 Uiso 1 1 calc R U . . .
C013 C 1.1406(8) 0.2184(8) -0.0115(3) 0.0762(19) Uani 1 1 d . . . . .
H013 H 1.158058 0.205046 -0.053292 0.091 Uiso 1 1 calc R U . . .
C014 C 0.6604(9) 0.1439(9) 0.0701(3) 0.092(2) Uani 1 1 d . . . . .
H01F H 0.625394 0.144605 0.027323 0.138 Uiso 1 1 calc R U . . .
H01G H 0.575002 0.165027 0.094970 0.138 Uiso 1 1 calc R U . . .
H01H H 0.685117 0.041093 0.072971 0.138 Uiso 1 1 calc R U . . .
C015 C 0.8168(7) 0.2762(8) 0.0945(2) 0.0674(17) Uani 1 1 d . . . . .
C016 C -0.3983(8) 1.2952(7) 0.9059(2) 0.0704(16) Uani 1 1 d . . . . .
H01I H -0.391989 1.193001 0.915868 0.106 Uiso 1 1 calc R U . . .
H01J H -0.452520 1.354198 0.936476 0.106 Uiso 1 1 calc R U . . .
H01K H -0.290255 1.353610 0.906103 0.106 Uiso 1 1 calc R U . . .
C017 C 1.2492(7) 0.2871(6) 0.0927(3) 0.0631(14) Uani 1 1 d . . . . .
H017 H 1.339813 0.318480 0.123012 0.076 Uiso 1 1 calc R U . . .
C018 C 1.2614(8) 0.2392(8) 0.0292(3) 0.0776(19) Uani 1 1 d . . . . .
H018 H 1.361540 0.222368 0.016869 0.093 Uiso 1 1 calc R U . . .
C019 C 0.9839(8) 0.2144(9) 0.0026(3) 0.084(2) Uani 1 1 d . . . . .
H019 H 0.893192 0.181775 -0.027592 0.100 Uiso 1 1 calc R U . . .

loop_
_atom_site_aniso_label
_atom_site_aniso_U_11
_atom_site_aniso_U_22
_atom_site_aniso_U_33
_atom_site_aniso_U_23
_atom_site_aniso_U_13
_atom_site_aniso_U_12
O001 0.0305(14) 0.0272(13) 0.0223(13) -0.0017(10) -0.0010(11) 0.0061(11)
O002 0.0257(14) 0.0344(14) 0.0283(14) 0.0028(11) 0.0072(11) 0.0102(11)
N003 0.0275(16) 0.0190(14) 0.0192(15) 0.0032(11) 0.0059(12) 0.0070(12)
C004 0.0257(18) 0.0175(16) 0.0198(17) 0.0058(13) 0.0024(14) 0.0086(14)
C2 0.0303(19) 0.0209(16) 0.0175(16) 0.0021(13) 0.0015(14) 0.0089(14)
C006 0.0281(19) 0.0201(16) 0.0242(18) 0.0087(13) 0.0062(15) 0.0070(14)
C1 0.0240(18) 0.0184(16) 0.0199(17) 0.0055(13) -0.0002(14) 0.0067(13)
C008 0.0289(19) 0.0173(16) 0.0214(17) 0.0043(13) 0.0008(15) 0.0059(14)
C3 0.0232(18) 0.0234(17) 0.0267(18) 0.0088(14) 0.0002(15) 0.0092(14)
C00A 0.0222(18) 0.0217(16) 0.0221(17) 0.0074(13) 0.0003(14) 0.0067(14)
C00B 0.0272(19) 0.0276(18) 0.0241(18) 0.0081(14) 0.0098(15) 0.0084(14)
C00C 0.0253(19) 0.0207(17) 0.0242(17) 0.0027(13) -0.0027(14) 0.0049(14)
C00D 0.0252(18) 0.0235(17) 0.0277(18) 0.0045(14) 0.0039(15) 0.0044(14)
C00E 0.0274(19) 0.0190(16) 0.0196(17) 0.0044(13) 0.0012(15) 0.0073(14)
C00F 0.0179(17) 0.0257(17) 0.0207(17) 0.0021(13) -0.0020(14) 0.0040(13)
C00G 0.0273(19) 0.0207(16) 0.0202(17) 0.0018(13) -0.0040(14) 0.0044(14)
C00H 0.0280(19) 0.0204(17) 0.0214(17) 0.0059(13) 0.0017(14) 0.0073(14)
C00I 0.0247(19) 0.0283(18) 0.0229(17) 0.0048(14) 0.0049(15) 0.0024(14)
C00J 0.035(2) 0.0217(17) 0.0253(18) -0.0002(14) 0.0043(16) 0.0073(15)
C00K 0.0248(19) 0.0280(18) 0.0263(19) 0.0045(14) 0.0034(15) 0.0080(15)
C00L 0.0257(19) 0.0313(19) 0.0224(18) 0.0018(14) 0.0027(15) 0.0040(15)
C00M 0.034(2) 0.0247(18) 0.0168(16) 0.0028(13) 0.0074(15) 0.0084(15)
C00N 0.039(2) 0.0230(18) 0.0247(18) 0.0053(14) 0.0104(16) 0.0111(15)
C00O 0.050(2) 0.0234(18) 0.0294(19) 0.0057(15) 0.0099(18) 0.0139(17)
N00P 0.091(4) 0.056(3) 0.048(2) 0.000(2) 0.003(2) 0.032(3)
N1 0.050(2) 0.062(2) 0.045(2) 0.0066(18) 0.0116(19) 0.0165(19)
C00R 0.048(3) 0.028(2) 0.035(2) -0.0060(16) 0.0127(19) 0.0020(17)
C00S 0.051(3) 0.031(2) 0.037(2) 0.0064(17) 0.017(2) 0.0092(18)
C00T 0.048(2) 0.031(2) 0.035(2) 0.0051(16) 0.0134(19) 0.0149(18)
C00U 0.063(3) 0.055(3) 0.035(2) 0.002(2) 0.006(2) 0.010(2)
C00V 0.054(3) 0.042(2) 0.040(2) -0.0003(18) 0.022(2) 0.008(2)
C00W 0.059(3) 0.034(2) 0.049(3) -0.0010(18) 0.033(2) 0.0042(19)
C00X 0.056(3) 0.048(3) 0.045(3) -0.001(2) 0.016(2) 0.007(2)
C00Y 0.085(4) 0.056(3) 0.031(2) 0.004(2) 0.009(2) 0.024(3)
C00Z 0.070(3) 0.112(4) 0.040(3) 0.040(3) 0.028(3) 0.066(3)
C010 0.063(3) 0.081(3) 0.036(2) 0.018(2) 0.022(2) 0.041(3)
C011 0.069(4) 0.100(4) 0.050(3) 0.016(3) 0.026(3) 0.048(3)
C012 0.062(3) 0.067(3) 0.049(3) 0.006(2) 0.019(3) 0.011(3)
C013 0.092(4) 0.124(5) 0.044(3) 0.035(3) 0.043(3) 0.071(4)
C014 0.108(5) 0.120(5) 0.055(3) -0.006(3) -0.011(3) 0.080(5)
C015 0.067(4) 0.117(5) 0.029(2) 0.011(3) 0.008(2) 0.054(3)
C016 0.080(4) 0.076(4) 0.053(3) 0.005(3) 0.021(3) 0.011(3)
C017 0.059(3) 0.071(3) 0.065(3) 0.014(3) 0.017(3) 0.024(3)
C018 0.077(4) 0.127(5) 0.056(3) 0.032(3) 0.040(3) 0.063(4)
C019 0.087(4) 0.138(6) 0.046(3) 0.026(3) 0.020(3) 0.066(4)

loop_
_atom_type_symbol
_atom_type_description
_atom_type_scat_dispersion_real
_atom_type_scat_dispersion_imag
_atom_type_scat_source
C C 0.0033 0.0016 'International Tables Vol C Tables 4.2.6.8 and 6.1.1.4'
H H 0.0000 0.0000 'International Tables Vol C Tables 4.2.6.8 and 6.1.1.4'
N N 0.0061 0.0033 'International Tables Vol C Tables 4.2.6.8 and 6.1.1.4'
O O 0.0106 0.0060 'International Tables Vol C Tables 4.2.6.8 and 6.1.1.4'

loop_
_geom_angle_atom_site_label_1
_geom_angle_atom_site_label_2
_geom_angle_atom_site_label_3
_geom_angle
_geom_angle_site_symmetry_1
_geom_angle_site_symmetry_3
C008 N003 C006 124.8(3) . .
C008 N003 C00M 118.0(3) . .
C006 N003 C00M 117.2(3) . .
C3 C004 C1 120.9(3) . .
C3 C004 C006 119.4(3) . .
C1 C004 C006 119.7(3) . .
C00G C2 C00A 121.0(3) . .
C00G C2 H2 119.5 . .
C00A C2 H2 119.5 . .
O002 C006 N003 120.1(3) . .
O002 C006 C004 122.5(3) . .
N003 C006 C004 117.3(3) . .
C00A C1 C00E 120.4(3) . .
C00A C1 C004 119.6(3) . .
C00E C1 C004 120.0(3) . .
O001 C008 N003 120.1(3) . .
O001 C008 C00E 122.6(3) . .
N003 C008 C00E 117.2(3) . .
C004 C3 C00G 119.4(3) . .
C004 C3 H3 120.3 . .
C00G C3 H3 120.3 . .
C2 C00A C1 118.5(3) . .
C2 C00A C00H 123.1(3) . .
C1 C00A C00H 118.4(3) . .
C00J C00B C00F 120.8(3) . .
C00J C00B H00B 119.6 . .
C00F C00B H00B 119.6 . .
C00E C00C C00K 120.4(3) . .
C00E C00C H00C 119.8 . .
C00K C00C H00C 119.8 . .
C00I C00D C00F 120.8(3) . .
C00I C00D H00D 119.6 . .
C00F C00D H00D 119.6 . .
C00C C00E C1 119.7(3) . .
C00C C00E C008 120.0(3) . .
C1 C00E C008 120.2(3) . .
C00B C00F C00D 118.1(3) . .
C00B C00F C00H 121.7(3) . .
C00D C00F C00H 120.1(3) . .
C2 C00G C3 120.7(3) . .
C2 C00G H00G 119.7 . .
C3 C00G H00G 119.7 . .
C00K C00H C00A 119.1(3) . .
C00K C00H C00F 119.0(3) . .
C00A C00H C00F 121.9(3) . .
C00D C00I C00L 121.7(3) . .
C00D C00I H00I 119.1 . .
C00L C00I H00I 119.1 . .
C00B C00J C00L 121.2(3) . .
C00B C00J H00J 119.4 . .
C00L C00J H00J 119.4 . .
C00H C00K C00C 121.7(3) . .
C00H C00K H00K 119.1 . .
C00C C00K H00K 119.1 . .
C00J C00L C00I 117.3(3) . .
C00J C00L C00R 119.8(3) . .
C00I C00L C00R 122.8(3) . .
N003 C00M C00N 111.3(3) . .
N003 C00M H00A 109.4 . .
C00N C00M H00A 109.4 . .
N003 C00M H00E 109.4 . .
C00N C00M H00E 109.4 . .
H00A C00M H00E 108.0 . .
C00O C00N C00M 111.9(3) . .
C00O C00N H00F 109.2 . .
C00M C00N H00F 109.2 . .
C00O C00N H00H 109.2 . .
C00M C00N H00H 109.2 . .
H00F C00N H00H 107.9 . .
C00T C00O C00N 115.3(3) . .
C00T C00O H00L 108.4 . .
C00N C00O H00L 108.4 . .
C00T C00O H00M 108.4 . .
C00N C00O H00M 108.4 . .
H00L C00O H00M 107.5 . .
C00Y N1 C010 120.5(4) . .
C00Y N1 C00W 118.4(4) . .
C010 N1 C00W 103.3(4) . .
C00S C00R C00L 126.9(4) . .
C00S C00R H00R 116.6 . .
C00L C00R H00R 116.6 . .
C00R C00S C00W 127.0(4) . .
C00R C00S H00S 116.5 . .
C00W C00S H00S 116.5 . .
C00O C00T C00V 113.1(3) . .
C00O C00T H00N 109.0 . .
C00V C00T H00N 109.0 . .
C00O C00T H00O 109.0 . .
C00V C00T H00O 109.0 . .
H00N C00T H00O 107.8 . .
N00P C00U C00W 175.5(6) . .
C00X C00V C00T 115.0(4) . .
C00X C00V H00P 108.5 . .
C00T C00V H00P 108.5 . .
C00X C00V H00Q 108.5 . .
C00T C00V H00Q 108.5 . .
H00P C00V H00Q 107.5 . .
C00S C00W N1 111.2(3) . .
C00S C00W C015 116.7(4) . .
N1 C00W C015 104.2(4) . .
C00S C00W C00U 109.4(3) . .
N1 C00W C00U 103.3(4) . .
C015 C00W C00U 111.1(4) . .
C00V C00X C012 113.9(4) . .
C00V C00X H00T 108.8 . .
C012 C00X H00T 108.8 . .
C00V C00X H00V 108.8 . .
C012 C00X H00V 108.8 . .
H00T C00X H00V 107.7 . .
N1 C00Y H00W 109.5 . .
N1 C00Y H00$ 109.5 . .
H00W C00Y H00$ 109.5 . .
N1 C00Y H00: 109.5 . .
H00W C00Y H00: 109.5 . .
H00$ C00Y H00: 109.5 . .
C010 C00Z C019 121.2(5) . .
C010 C00Z C015 111.9(4) . .
C019 C00Z C015 126.4(5) . .
C00Z C010 C017 123.4(5) . .
C00Z C010 N1 110.8(4) . .
C017 C010 N1 124.8(5) . .
C015 C011 H01A 109.5 . .
C015 C011 H01B 109.5 . .
H01A C011 H01B 109.5 . .
C015 C011 H01C 109.5 . .
H01A C011 H01C 109.5 . .
H01B C011 H01C 109.5 . .
C016 C012 C00X 112.9(5) . .
C016 C012 H01D 109.0 . .
C00X C012 H01D 109.0 . .
C016 C012 H01E 109.0 . .
C00X C012 H01E 109.0 . .
H01D C012 H01E 107.8 . .
C018 C013 C019 123.0(5) . .
C018 C013 H013 118.5 . .
C019 C013 H013 118.5 . .
C015 C014 H01F 109.5 . .
C015 C014 H01G 109.5 . .
H01F C014 H01G 109.5 . .
C015 C014 H01H 109.5 . .
H01F C014 H01H 109.5 . .
H01G C014 H01H 109.5 . .
C00W C015 C00Z 100.1(4) . .
C00W C015 C011 110.6(4) . .
C00Z C015 C011 105.1(5) . .
C00W C015 C014 109.5(5) . .
C00Z C015 C014 119.5(5) . .
C011 C015 C014 111.3(4) . .
C012 C016 H01I 109.5 . .
C012 C016 H01J 109.5 . .
H01I C016 H01J 109.5 . .
C012 C016 H01K 109.5 . .
H01I C016 H01K 109.5 . .
H01J C016 H01K 109.5 . .
C010 C017 C018 114.5(6) . .
C010 C017 H017 122.8 . .
C018 C017 H017 122.8 . .
C013 C018 C017 121.6(5) . .
C013 C018 H018 119.2 . .
C017 C018 H018 119.2 . .
C013 C019 C00Z 114.6(6) . .
C013 C019 H019 122.7 . .
C00Z C019 H019 122.7 . .

loop_
_geom_bond_atom_site_label_1
_geom_bond_atom_site_label_2
_geom_bond_distance
_geom_bond_site_symmetry_2
O001 C008 1.223(4) .
O002 C006 1.220(4) .
N003 C008 1.390(4) .
N003 C006 1.390(5) .
N003 C00M 1.478(4) .
C004 C3 1.369(5) .
C004 C1 1.419(5) .
C004 C006 1.482(4) .
C2 C00G 1.374(5) .
C2 C00A 1.409(5) .
C2 H2 0.9500 .
C1 C00A 1.418(5) .
C1 C00E 1.419(5) .
C008 C00E 1.477(4) .
C3 C00G 1.417(4) .
C3 H3 0.9500 .
C00A C00H 1.439(5) .
C00B C00J 1.388(5) .
C00B C00F 1.393(5) .
C00B H00B 0.9500 .
C00C C00E 1.370(5) .
C00C C00K 1.405(5) .
C00C H00C 0.9500 .
C00D C00I 1.368(5) .
C00D C00F 1.408(5) .
C00D H00D 0.9500 .
C00F C00H 1.482(4) .
C00G H00G 0.9500 .
C00H C00K 1.378(5) .
C00I C00L 1.403(5) .
C00I H00I 0.9500 .
C00J C00L 1.400(5) .
C00J H00J 0.9500 .
C00K H00K 0.9500 .
C00L C00R 1.462(5) .
C00M C00N 1.532(5) .
C00M H00A 0.9900 .
C00M H00E 0.9900 .
C00N C00O 1.529(4) .
C00N H00F 0.9900 .
C00N H00H 0.9900 .
C00O C00T 1.509(6) .
C00O H00L 0.9900 .
C00O H00M 0.9900 .
N00P C00U 1.106(6) .
N1 C00Y 1.406(6) .
N1 C010 1.438(5) .
N1 C00W 1.518(6) .
C00R C00S 1.328(6) .
C00R H00R 0.9500 .
C00S C00W 1.504(5) .
C00S H00S 0.9500 .
C00T C00V 1.517(5) .
C00T H00N 0.9900 .
C00T H00O 0.9900 .
C00U C00W 1.548(7) .
C00V C00X 1.506(6) .
C00V H00P 0.9900 .
C00V H00Q 0.9900 .
C00W C015 1.505(7) .
C00X C012 1.527(6) .
C00X H00T 0.9900 .
C00X H00V 0.9900 .
C00Y H00W 0.9800 .
C00Y H00$ 0.9800 .
C00Y H00: 0.9800 .
C00Z C010 1.294(7) .
C00Z C019 1.418(7) .
C00Z C015 1.536(7) .
C010 C017 1.389(7) .
C011 C015 1.585(8) .
C011 H01A 0.9800 .
C011 H01B 0.9800 .
C011 H01C 0.9800 .
C012 C016 1.494(8) .
C012 H01D 0.9900 .
C012 H01E 0.9900 .
C013 C018 1.282(9) .
C013 C019 1.401(8) .
C013 H013 0.9500 .
C014 C015 1.602(10) .
C014 H01F 0.9800 .
C014 H01G 0.9800 .
C014 H01H 0.9800 .
C016 H01I 0.9800 .
C016 H01J 0.9800 .
C016 H01K 0.9800 .
C017 C018 1.427(8) .
C017 H017 0.9500 .
C018 H018 0.9500 .
C019 H019 0.9500 .
